data_4302341
loop_
_publ_author_name
'Almaraz, Elky'
'Foley, William S.'
'Denny, Jason A.'
'Reibenspies, Joseph H.'
'Golden, Melissa L.'
'Darensbourg, Marcetta Y.'

_publ_section_title
;
 Development of Five-Coordinate Zinc Mono- and Dithiolates as S-Donor
 Metalloligands: Formation of a Zn--W Coordination Polymer
;
_journal_coden_ASTM ORGND7
_journal_issue 12
_journal_name_full 'Inorganic Chemistry'
_journal_page_first 5288
_journal_page_last 5295
_journal_paper_doi 10.1021/ic900261s
_journal_volume 48
_journal_year 2009
_chemical_absolute_configuration rm
_chemical_formula_sum 'C11 H20 N2 O2 S2 Zn'
_chemical_formula_weight 341.78
_space_group_IT_number 19
_symmetry_cell_setting monoclinic
_symmetry_space_group_name_Hall 'P 2ac 2ab'
_symmetry_space_group_name_H-M 'P 21 21 21'
_atom_sites_solution_hydrogens geom
_atom_sites_solution_primary direct
_atom_sites_solution_secondary difmap
_audit_creation_method SHELXL-97
_cell_angle_alpha 90.00
_cell_angle_beta 90.00
_cell_angle_gamma 90.00
_cell_formula_units_Z 4
_cell_length_a 9.266(9)
_cell_length_b 12.332(12)
_cell_length_c 12.472(12)
_cell_measurement_reflns_used 785
_cell_measurement_temperature 110(2)
_cell_measurement_theta_max 22.39
_cell_measurement_theta_min 2.32
_cell_volume 1425(2)
_computing_cell_refinement 'Bruker SMART'
_computing_data_collection 'Bruker SMART'
_computing_data_reduction 'Bruker SAINT'
_computing_molecular_graphics 'Bruker SHELXTL'
_computing_publication_material 'Bruker SHELXTL'
_computing_structure_refinement 'SHELXL-97 (Sheldrick, 1997)'
_computing_structure_solution 'SHELXS-97 (Sheldrick, 1990)'
_diffrn_ambient_temperature 110(2)
_diffrn_measured_fraction_theta_full 0.986
_diffrn_measured_fraction_theta_max 0.986
_diffrn_measurement_device_type 'CCD area detector'
_diffrn_measurement_method 'phi and omega scans'
_diffrn_radiation_monochromator graphite
_diffrn_radiation_source 'fine-focus sealed tube'
_diffrn_radiation_type MoK\a
_diffrn_radiation_wavelength 0.71073
_diffrn_reflns_av_R_equivalents 0.0678
_diffrn_reflns_av_sigmaI/netI 0.0609
_diffrn_reflns_limit_h_max 10
_diffrn_reflns_limit_h_min -10
_diffrn_reflns_limit_k_max 14
_diffrn_reflns_limit_k_min -14
_diffrn_reflns_limit_l_max 14
_diffrn_reflns_limit_l_min -14
_diffrn_reflns_number 11041
_diffrn_reflns_theta_full 25.00
_diffrn_reflns_theta_max 25.00
_diffrn_reflns_theta_min 2.74
_exptl_absorpt_coefficient_mu 2.012
_exptl_absorpt_correction_T_max 0.8242
_exptl_absorpt_correction_T_min 0.6891
_exptl_absorpt_correction_type multi-scan
_exptl_absorpt_process_details sadabs
_exptl_crystal_colour 'colorless '
_exptl_crystal_density_diffrn 1.593
_exptl_crystal_density_method 'not measured'
_exptl_crystal_description 'plate     '
_exptl_crystal_F_000 712
_exptl_crystal_size_max 0.20
_exptl_crystal_size_mid 0.10
_exptl_crystal_size_min 0.10
_refine_diff_density_max 0.225
_refine_diff_density_min -0.201
_refine_diff_density_rms 0.042
_refine_ls_abs_structure_details 'Flack H D (1983), Acta Cryst. A39, 876-881'
_refine_ls_abs_structure_Flack 0.008(12)
_refine_ls_extinction_method none
_refine_ls_goodness_of_fit_ref 1.049
_refine_ls_hydrogen_treatment constr
_refine_ls_matrix_type full
_refine_ls_number_parameters 163
_refine_ls_number_reflns 2462
_refine_ls_number_restraints 0
_refine_ls_restrained_S_all 1.049
_refine_ls_R_factor_all 0.0352
_refine_ls_R_factor_gt 0.0261
_refine_ls_shift/su_max 0.000
_refine_ls_shift/su_mean 0.000
_refine_ls_structure_factor_coef Fsqd
_refine_ls_weighting_details
; calc                                                                         
 [0.00000+1.00000exp(2.50(sin\q/\l)^2^)]/                                      
   [\s^2^(Fo^2^)+0.0000+0.0000*P+(0.0000P)^2^+0.0000sin\q/\l]                  
 where P = 0.33333Fo^2^ + 0.66667Fc^2^                                         
;
_refine_ls_weighting_scheme calc
_refine_ls_wR_factor_gt 0.0432
_refine_ls_wR_factor_ref 0.0451
_reflns_number_gt 2122
_reflns_number_total 2462
_reflns_threshold_expression >2sigma(I)
_cod_duplicate_entry 4338651
_cod_data_source_file ic900261s_si_002_1.cif
_cod_data_source_block znac
_cod_depositor_comments
;
The following automatic conversions were performed:
'_symmetry_cell_setting' value 'Monoclinic' changed to 'monoclinic'
according to '/home/saulius/struct/CIF-dictionaries/cif_core.dic'
dictionary named 'cif_core.dic' version 2.4.1 from 2010-06-29.

Automatic conversion script
Id: cif_fix_enum 1527 2010-12-29 10:47:43Z saulius 
;
_cod_original_sg_symbol_H-M 'P 21'
_cod_database_code 4302341

loop_
_symmetry_equiv_pos_as_xyz
'x, y, z'
'-x+1/2, -y, z+1/2'
'x+1/2, -y+1/2, -z'
'-x, y+1/2, -z+1/2'

loop_
_atom_site_label
_atom_site_type_symbol
_atom_site_fract_x
_atom_site_fract_y
_atom_site_fract_z
_atom_site_U_iso_or_equiv
_atom_site_adp_type
_atom_site_occupancy
_atom_site_symmetry_multiplicity
_atom_site_calc_flag
_atom_site_refinement_flags
_atom_site_disorder_assembly
_atom_site_disorder_group
Zn1 Zn 0.13319(4) 0.45152(3) 0.40726(3) 0.02769(9) Uani 1 1 d . . .
S1 S 0.40902(8) 0.48366(6) 0.40926(7) 0.0379(2) Uani 1 1 d . . .
O1 O 0.1796(2) 0.37313(16) 0.27274(16) 0.0346(5) Uani 1 1 d . . .
N1 N 0.1249(3) 0.62069(19) 0.36309(17) 0.0343(6) Uani 1 1 d . . .
C1 C 0.3919(4) 0.6167(3) 0.3463(3) 0.0460(9) Uani 1 1 d . . .
H1A H 0.4791 0.6603 0.3621 0.055 Uiso 1 1 calc R . .
H1B H 0.3852 0.6078 0.2676 0.055 Uiso 1 1 calc R . .
S2 S 0.07724(10) 0.34882(8) 0.55178(7) 0.0461(2) Uani 1 1 d . . .
O2 O 0.3299(3) 0.29629(19) 0.15753(17) 0.0508(7) Uani 1 1 d . . .
N2 N -0.0946(3) 0.48580(18) 0.38502(18) 0.0307(6) Uani 1 1 d . . .
C2 C 0.2604(4) 0.6758(3) 0.3864(3) 0.0461(9) Uani 1 1 d . . .
H2A H 0.2689 0.6854 0.4650 0.055 Uiso 1 1 calc R . .
H2B H 0.2579 0.7489 0.3535 0.055 Uiso 1 1 calc R . .
C3 C 0.0915(4) 0.6212(3) 0.2447(2) 0.0435(9) Uani 1 1 d . . .
H3A H 0.1538 0.5671 0.2086 0.052 Uiso 1 1 calc R . .
H3B H 0.1157 0.6934 0.2151 0.052 Uiso 1 1 calc R . .
C4 C -0.0655(4) 0.5958(3) 0.2187(3) 0.0485(9) Uani 1 1 d . . .
H4A H -0.1254 0.6580 0.2420 0.058 Uiso 1 1 calc R . .
H4B H -0.0752 0.5898 0.1399 0.058 Uiso 1 1 calc R . .
C5 C -0.1265(4) 0.4937(3) 0.2689(2) 0.0451(9) Uani 1 1 d . . .
H5A H -0.2323 0.4924 0.2582 0.054 Uiso 1 1 calc R . .
H5B H -0.0854 0.4297 0.2319 0.054 Uiso 1 1 calc R . .
C6 C 0.0038(4) 0.6710(3) 0.4241(3) 0.0420(9) Uani 1 1 d . . .
H6A H -0.0318 0.7353 0.3847 0.050 Uiso 1 1 calc R . .
H6B H 0.0395 0.6955 0.4949 0.050 Uiso 1 1 calc R . .
C7 C -0.1207(4) 0.5910(2) 0.4403(2) 0.0396(8) Uani 1 1 d . . .
H7A H -0.1338 0.5777 0.5180 0.048 Uiso 1 1 calc R . .
H7B H -0.2109 0.6236 0.4126 0.048 Uiso 1 1 calc R . .
C8 C -0.1740(3) 0.3970(3) 0.4350(2) 0.0418(9) Uani 1 1 d . . .
H8A H -0.1687 0.3326 0.3878 0.050 Uiso 1 1 calc R . .
H8B H -0.2769 0.4179 0.4412 0.050 Uiso 1 1 calc R . .
C9 C -0.1177(4) 0.3662(3) 0.5461(2) 0.0452(9) Uani 1 1 d . . .
H9A H -0.1644 0.2978 0.5688 0.054 Uiso 1 1 calc R . .
H9B H -0.1461 0.4234 0.5977 0.054 Uiso 1 1 calc R . .
C10 C 0.4359(4) 0.3950(3) 0.2953(3) 0.0425(9) Uani 1 1 d . . .
H10A H 0.4964 0.4342 0.2427 0.051 Uiso 1 1 calc R . .
H10B H 0.4924 0.3316 0.3202 0.051 Uiso 1 1 calc R . .
C11 C 0.3049(3) 0.3525(2) 0.2368(2) 0.0306(7) Uani 1 1 d . . .

loop_
_atom_site_aniso_label
_atom_site_aniso_U_11
_atom_site_aniso_U_22
_atom_site_aniso_U_33
_atom_site_aniso_U_23
_atom_site_aniso_U_13
_atom_site_aniso_U_12
Zn1 0.02398(17) 0.03107(17) 0.02802(16) 0.00119(17) 0.00179(18) 0.00102(17)
S1 0.0288(4) 0.0494(5) 0.0355(4) 0.0003(4) -0.0059(4) -0.0033(3)
O1 0.0263(13) 0.0428(13) 0.0347(11) -0.0096(10) 0.0015(10) 0.0020(10)
N1 0.0346(16) 0.0317(14) 0.0365(14) -0.0007(11) -0.0058(14) -0.0024(14)
C1 0.043(2) 0.042(2) 0.052(2) 0.0025(16) -0.0024(19) -0.0124(18)
S2 0.0353(5) 0.0608(6) 0.0423(5) 0.0201(4) 0.0046(4) -0.0001(5)
O2 0.0498(17) 0.0574(15) 0.0451(13) -0.0199(12) 0.0083(12) 0.0038(13)
N2 0.0260(15) 0.0345(14) 0.0316(14) -0.0047(11) -0.0029(11) 0.0026(11)
C2 0.046(2) 0.0340(19) 0.058(2) 0.0034(17) -0.0024(19) -0.0035(16)
C3 0.053(2) 0.0415(19) 0.0357(18) 0.0113(15) -0.0006(17) -0.0012(18)
C4 0.048(2) 0.058(2) 0.040(2) 0.0048(17) -0.0077(18) 0.007(2)
C5 0.031(2) 0.063(2) 0.0416(18) -0.0055(16) -0.0124(17) 0.0000(19)
C6 0.046(2) 0.0342(19) 0.045(2) -0.0102(16) -0.0023(17) 0.0080(16)
C7 0.037(2) 0.0396(18) 0.0427(18) -0.0036(13) 0.0042(17) 0.0133(17)
C8 0.0235(19) 0.0458(19) 0.056(2) -0.0062(16) 0.0011(15) -0.0019(15)
C9 0.040(2) 0.049(2) 0.0467(19) 0.0065(15) 0.0152(18) 0.0008(19)
C10 0.033(2) 0.045(2) 0.049(2) -0.0044(17) 0.0066(17) 0.0000(18)
C11 0.033(2) 0.0248(17) 0.0343(17) 0.0034(14) 0.0045(15) 0.0018(15)

loop_
_atom_type_symbol
_atom_type_description
_atom_type_scat_dispersion_real
_atom_type_scat_dispersion_imag
_atom_type_scat_source
C C 0.0033 0.0016 'International Tables Vol C Tables 4.2.6.8 and 6.1.1.4'
H H 0.0000 0.0000 'International Tables Vol C Tables 4.2.6.8 and 6.1.1.4'
N N 0.0061 0.0033 'International Tables Vol C Tables 4.2.6.8 and 6.1.1.4'
O O 0.0106 0.0060 'International Tables Vol C Tables 4.2.6.8 and 6.1.1.4'
S S 0.1246 0.1234 'International Tables Vol C Tables 4.2.6.8 and 6.1.1.4'
Zn Zn 0.2839 1.4301 'International Tables Vol C Tables 4.2.6.8 and 6.1.1.4'

loop_
_geom_angle_atom_site_label_1
_geom_angle_atom_site_label_2
_geom_angle_atom_site_label_3
_geom_angle
_geom_angle_site_symmetry_1
_geom_angle_site_symmetry_3
_geom_angle_publ_flag
O1 Zn1 N1 105.24(10) . . ?
O1 Zn1 N2 101.39(9) . . ?
N1 Zn1 N2 75.21(10) . . ?
O1 Zn1 S2 116.78(9) . . ?
N1 Zn1 S2 137.38(7) . . ?
N2 Zn1 S2 89.31(7) . . ?
O1 Zn1 S1 82.46(7) . . ?
N1 Zn1 S1 83.65(8) . . ?
N2 Zn1 S1 158.81(7) . . ?
S2 Zn1 S1 107.72(4) . . ?
C10 S1 C1 102.57(17) . . ?
C10 S1 Zn1 92.05(11) . . ?
C1 S1 Zn1 92.74(12) . . ?
C11 O1 Zn1 126.4(2) . . ?
C2 N1 C6 110.7(2) . . ?
C2 N1 C3 111.7(3) . . ?
C6 N1 C3 110.1(3) . . ?
C2 N1 Zn1 111.7(2) . . ?
C6 N1 Zn1 107.35(19) . . ?
C3 N1 Zn1 105.12(18) . . ?
C2 C1 S1 111.2(2) . . ?
C2 C1 H1A 109.4 . . ?
S1 C1 H1A 109.4 . . ?
C2 C1 H1B 109.4 . . ?
S1 C1 H1B 109.4 . . ?
H1A C1 H1B 108.0 . . ?
C9 S2 Zn1 97.47(10) . . ?
C8 N2 C5 111.5(2) . . ?
C8 N2 C7 112.0(2) . . ?
C5 N2 C7 111.3(2) . . ?
C8 N2 Zn1 106.83(19) . . ?
C5 N2 Zn1 109.34(19) . . ?
C7 N2 Zn1 105.56(19) . . ?
N1 C2 C1 113.9(3) . . ?
N1 C2 H2A 108.8 . . ?
C1 C2 H2A 108.8 . . ?
N1 C2 H2B 108.8 . . ?
C1 C2 H2B 108.8 . . ?
H2A C2 H2B 107.7 . . ?
N1 C3 C4 113.8(3) . . ?
N1 C3 H3A 108.8 . . ?
C4 C3 H3A 108.8 . . ?
N1 C3 H3B 108.8 . . ?
C4 C3 H3B 108.8 . . ?
H3A C3 H3B 107.7 . . ?
C5 C4 C3 116.0(3) . . ?
C5 C4 H4A 108.3 . . ?
C3 C4 H4A 108.3 . . ?
C5 C4 H4B 108.3 . . ?
C3 C4 H4B 108.3 . . ?
H4A C4 H4B 107.4 . . ?
N2 C5 C4 112.6(3) . . ?
N2 C5 H5A 109.1 . . ?
C4 C5 H5A 109.1 . . ?
N2 C5 H5B 109.1 . . ?
C4 C5 H5B 109.1 . . ?
H5A C5 H5B 107.8 . . ?
N1 C6 C7 111.5(3) . . ?
N1 C6 H6A 109.3 . . ?
C7 C6 H6A 109.3 . . ?
N1 C6 H6B 109.3 . . ?
C7 C6 H6B 109.3 . . ?
H6A C6 H6B 108.0 . . ?
N2 C7 C6 112.2(3) . . ?
N2 C7 H7A 109.2 . . ?
C6 C7 H7A 109.2 . . ?
N2 C7 H7B 109.2 . . ?
C6 C7 H7B 109.2 . . ?
H7A C7 H7B 107.9 . . ?
N2 C8 C9 113.6(3) . . ?
N2 C8 H8A 108.8 . . ?
C9 C8 H8A 108.8 . . ?
N2 C8 H8B 108.8 . . ?
C9 C8 H8B 108.8 . . ?
H8A C8 H8B 107.7 . . ?
C8 C9 S2 113.8(2) . . ?
C8 C9 H9A 108.8 . . ?
S2 C9 H9A 108.8 . . ?
C8 C9 H9B 108.8 . . ?
S2 C9 H9B 108.8 . . ?
H9A C9 H9B 107.7 . . ?
C11 C10 S1 118.6(2) . . ?
C11 C10 H10A 107.7 . . ?
S1 C10 H10A 107.7 . . ?
C11 C10 H10B 107.7 . . ?
S1 C10 H10B 107.7 . . ?
H10A C10 H10B 107.1 . . ?
O2 C11 O1 124.7(3) . . ?
O2 C11 C10 115.6(3) . . ?
O1 C11 C10 119.7(3) . . ?

loop_
_geom_bond_atom_site_label_1
_geom_bond_atom_site_label_2
_geom_bond_distance
_geom_bond_site_symmetry_2
_geom_bond_publ_flag
Zn1 O1 1.983(2) . ?
Zn1 N1 2.159(3) . ?
Zn1 N2 2.171(3) . ?
Zn1 S2 2.2631(18) . ?
Zn1 S1 2.587(3) . ?
S1 C10 1.810(3) . ?
S1 C1 1.826(4) . ?
O1 C11 1.270(4) . ?
N1 C2 1.457(4) . ?
N1 C6 1.491(4) . ?
N1 C3 1.509(4) . ?
C1 C2 1.505(5) . ?
C1 H1A 0.9900 . ?
C1 H1B 0.9900 . ?
S2 C9 1.820(4) . ?
O2 C11 1.229(3) . ?
N2 C8 1.459(4) . ?
N2 C5 1.482(4) . ?
N2 C7 1.489(4) . ?
C2 H2A 0.9900 . ?
C2 H2B 0.9900 . ?
C3 C4 1.523(5) . ?
C3 H3A 0.9900 . ?
C3 H3B 0.9900 . ?
C4 C5 1.516(5) . ?
C4 H4A 0.9900 . ?
C4 H4B 0.9900 . ?
C5 H5A 0.9900 . ?
C5 H5B 0.9900 . ?
C6 C7 1.531(5) . ?
C6 H6A 0.9900 . ?
C6 H6B 0.9900 . ?
C7 H7A 0.9900 . ?
C7 H7B 0.9900 . ?
C8 C9 1.528(4) . ?
C8 H8A 0.9900 . ?
C8 H8B 0.9900 . ?
C9 H9A 0.9900 . ?
C9 H9B 0.9900 . ?
C10 C11 1.510(4) . ?
C10 H10A 0.9900 . ?
C10 H10B 0.9900 . ?

loop_
_geom_torsion_atom_site_label_1
_geom_torsion_atom_site_label_2
_geom_torsion_atom_site_label_3
_geom_torsion_atom_site_label_4
_geom_torsion
_geom_torsion_site_symmetry_1
_geom_torsion_site_symmetry_2
_geom_torsion_site_symmetry_3
_geom_torsion_site_symmetry_4
_geom_torsion_publ_flag
O1 Zn1 S1 C10 -6.93(13) . . . . ?
N1 Zn1 S1 C10 -113.28(14) . . . . ?
N2 Zn1 S1 C10 -109.0(2) . . . . ?
S2 Zn1 S1 C10 108.85(14) . . . . ?
O1 Zn1 S1 C1 95.77(14) . . . . ?
N1 Zn1 S1 C1 -10.58(12) . . . . ?
N2 Zn1 S1 C1 -6.3(2) . . . . ?
S2 Zn1 S1 C1 -148.46(11) . . . . ?
N1 Zn1 O1 C11 88.5(2) . . . . ?
N2 Zn1 O1 C11 166.1(2) . . . . ?
S2 Zn1 O1 C11 -98.9(2) . . . . ?
S1 Zn1 O1 C11 7.2(2) . . . . ?
O1 Zn1 N1 C2 -97.2(2) . . . . ?
N2 Zn1 N1 C2 164.8(2) . . . . ?
S2 Zn1 N1 C2 92.5(2) . . . . ?
S1 Zn1 N1 C2 -16.8(2) . . . . ?
O1 Zn1 N1 C6 141.33(19) . . . . ?
N2 Zn1 N1 C6 43.3(2) . . . . ?
S2 Zn1 N1 C6 -28.9(3) . . . . ?
S1 Zn1 N1 C6 -138.3(2) . . . . ?
O1 Zn1 N1 C3 24.2(2) . . . . ?
N2 Zn1 N1 C3 -73.9(2) . . . . ?
S2 Zn1 N1 C3 -146.11(17) . . . . ?
S1 Zn1 N1 C3 104.5(2) . . . . ?
C10 S1 C1 C2 130.1(2) . . . . ?
Zn1 S1 C1 C2 37.4(2) . . . . ?
O1 Zn1 S2 C9 -101.78(13) . . . . ?
N1 Zn1 S2 C9 67.69(17) . . . . ?
N2 Zn1 S2 C9 0.65(13) . . . . ?
S1 Zn1 S2 C9 167.82(11) . . . . ?
O1 Zn1 N2 C8 92.89(19) . . . . ?
N1 Zn1 N2 C8 -164.16(19) . . . . ?
S2 Zn1 N2 C8 -24.32(17) . . . . ?
S1 Zn1 N2 C8 -168.51(15) . . . . ?
O1 Zn1 N2 C5 -27.9(2) . . . . ?
N1 Zn1 N2 C5 75.05(19) . . . . ?
S2 Zn1 N2 C5 -145.10(18) . . . . ?
S1 Zn1 N2 C5 70.7(3) . . . . ?
O1 Zn1 N2 C7 -147.75(16) . . . . ?
N1 Zn1 N2 C7 -44.80(17) . . . . ?
S2 Zn1 N2 C7 95.04(18) . . . . ?
S1 Zn1 N2 C7 -49.2(3) . . . . ?
C6 N1 C2 C1 168.2(3) . . . . ?
C3 N1 C2 C1 -68.8(4) . . . . ?
Zn1 N1 C2 C1 48.6(3) . . . . ?
S1 C1 C2 N1 -61.6(3) . . . . ?
C2 N1 C3 C4 -162.8(3) . . . . ?
C6 N1 C3 C4 -39.4(4) . . . . ?
Zn1 N1 C3 C4 75.9(3) . . . . ?
N1 C3 C4 C5 -51.9(4) . . . . ?
C8 N2 C5 C4 170.5(3) . . . . ?
C7 N2 C5 C4 44.6(4) . . . . ?
Zn1 N2 C5 C4 -71.6(3) . . . . ?
C3 C4 C5 N2 48.2(4) . . . . ?
C2 N1 C6 C7 -155.8(3) . . . . ?
C3 N1 C6 C7 80.2(3) . . . . ?
Zn1 N1 C6 C7 -33.7(3) . . . . ?
C8 N2 C7 C6 155.0(3) . . . . ?
C5 N2 C7 C6 -79.4(3) . . . . ?
Zn1 N2 C7 C6 39.2(3) . . . . ?
N1 C6 C7 N2 -3.9(4) . . . . ?
C5 N2 C8 C9 165.1(3) . . . . ?
C7 N2 C8 C9 -69.4(3) . . . . ?
Zn1 N2 C8 C9 45.7(3) . . . . ?
N2 C8 C9 S2 -48.4(3) . . . . ?
Zn1 S2 C9 C8 23.0(3) . . . . ?
C1 S1 C10 C11 -85.3(3) . . . . ?
Zn1 S1 C10 C11 8.0(3) . . . . ?
Zn1 O1 C11 O2 173.9(2) . . . . ?
Zn1 O1 C11 C10 -3.6(4) . . . . ?
S1 C10 C11 O2 177.2(2) . . . . ?
S1 C10 C11 O1 -5.1(4) . . . . ?
